data_4103433
loop_
_publ_author_name
'Yun-Lin Liu'
'Bo-Lun Wang'
'Jun-Jie Cao'
'Long Chen'
'Yong-Xue Zhang'
'Chao Wang'
'Jian Zhou'

_publ_section_title
;
 Organocatalytic Asymmetric Synthesis of Substituted 3-Hydroxy-2-oxindoles
 via Morita-Baylis-Hillman Reaction
;
_journal_name_full 'Journal of the American Chemical Society'
_journal_page_first 15176
_journal_page_last 15178
_journal_paper_doi 10.1021/ja107858z
_journal_volume 132
_journal_year 2010
_chemical_absolute_configuration ad
_chemical_formula_sum 'C12 H10 Cl N O3'
_chemical_formula_weight 251.66
_chemical_name_systematic
; 
 ? 
;
_space_group_IT_number 19
_symmetry_cell_setting orthorhombic
_symmetry_space_group_name_Hall 'P 2ac 2ab'
_symmetry_space_group_name_H-M 'P 21 21 21'
_atom_sites_solution_hydrogens geom
_atom_sites_solution_primary direct
_atom_sites_solution_secondary difmap
_audit_creation_method SHELXL-97
_cell_angle_alpha 90.00
_cell_angle_beta 90.00
_cell_angle_gamma 90.00
_cell_formula_units_Z 4
_cell_length_a 6.6773(3)
_cell_length_b 7.5444(3)
_cell_length_c 24.3301(10)
_cell_measurement_temperature 296(2)
_cell_volume 1225.66(9)
_computing_structure_refinement 'SHELXL-97 (Sheldrick, 1997)'
_computing_structure_solution 'SHELXS-97 (Sheldrick, 1990)'
_diffrn_ambient_temperature 296(2)
_diffrn_measured_fraction_theta_full 0.995
_diffrn_measured_fraction_theta_max 0.995
_diffrn_radiation_monochromator graphite
_diffrn_radiation_source 'fine-focus sealed tube'
_diffrn_radiation_type MoK\a
_diffrn_radiation_wavelength 0.71073
_diffrn_reflns_av_R_equivalents 0.0419
_diffrn_reflns_av_sigmaI/netI 0.0187
_diffrn_reflns_limit_h_max 7
_diffrn_reflns_limit_h_min -7
_diffrn_reflns_limit_k_max 8
_diffrn_reflns_limit_k_min -8
_diffrn_reflns_limit_l_max 28
_diffrn_reflns_limit_l_min -23
_diffrn_reflns_number 14147
_diffrn_reflns_theta_full 25.00
_diffrn_reflns_theta_max 25.00
_diffrn_reflns_theta_min 1.67
_exptl_absorpt_coefficient_mu 0.307
_exptl_absorpt_correction_T_max 0.9110
_exptl_absorpt_correction_T_min 0.8471
_exptl_absorpt_correction_type multi-scan
_exptl_crystal_colour colorless
_exptl_crystal_density_diffrn 1.364
_exptl_crystal_density_method 'not measured'
_exptl_crystal_description block
_exptl_crystal_F_000 520
_exptl_crystal_size_max 0.56
_exptl_crystal_size_mid 0.55
_exptl_crystal_size_min 0.31
_refine_diff_density_max 0.232
_refine_diff_density_min -0.316
_refine_diff_density_rms 0.032
_refine_ls_abs_structure_details 'Flack H D (1983), Acta Cryst. A39, 876-881'
_refine_ls_abs_structure_Flack 0.01(10)
_refine_ls_extinction_method none
_refine_ls_goodness_of_fit_ref 1.051
_refine_ls_hydrogen_treatment mixed
_refine_ls_matrix_type full
_refine_ls_number_parameters 162
_refine_ls_number_reflns 2134
_refine_ls_number_restraints 0
_refine_ls_restrained_S_all 1.051
_refine_ls_R_factor_all 0.0400
_refine_ls_R_factor_gt 0.0384
_refine_ls_shift/su_max 0.001
_refine_ls_shift/su_mean 0.000
_refine_ls_structure_factor_coef Fsqd
_refine_ls_weighting_details 'calc w=1/[\s^2^(Fo^2^)+(0.0413P)^2^+0.4318P] where P=(Fo^2^+2Fc^2^)/3'
_refine_ls_weighting_scheme calc
_refine_ls_wR_factor_gt 0.0942
_refine_ls_wR_factor_ref 0.0958
_reflns_number_gt 2047
_reflns_number_total 2134
_reflns_threshold_expression >2sigma(I)
_cod_data_source_file ja107858z_si_001.cif
_cod_data_source_block z
_cod_database_code 4103433

loop_
_symmetry_equiv_pos_as_xyz
'x, y, z'
'-x+1/2, -y, z+1/2'
'-x, y+1/2, -z+1/2'
'x+1/2, -y+1/2, -z'

loop_
_atom_site_label
_atom_site_type_symbol
_atom_site_fract_x
_atom_site_fract_y
_atom_site_fract_z
_atom_site_U_iso_or_equiv
_atom_site_adp_type
_atom_site_occupancy
_atom_site_symmetry_multiplicity
_atom_site_calc_flag
_atom_site_refinement_flags
Cl1 Cl 0.64469(12) 0.29332(14) 0.94376(3) 0.0888(3) Uani 1 1 d .
O1 O 0.5772(3) 0.6642(2) 1.22921(7) 0.0736(6) Uani 1 1 d .
O2 O 0.4984(2) 0.31917(19) 1.17303(6) 0.0528(4) Uani 1 1 d .
H2B H 0.5119 0.2984 1.2059 0.079 Uiso 1 1 calc R
O3 O 0.9775(4) 0.6758(4) 1.14170(12) 0.1007(8) Uani 1 1 d .
N1 N 0.5083(3) 0.7304(2) 1.13901(8) 0.0555(5) Uani 1 1 d .
C1 C 0.5310(3) 0.6448(3) 1.08819(10) 0.0497(5) Uani 1 1 d .
C2 C 0.4826(4) 0.7056(4) 1.03608(12) 0.0690(7) Uani 1 1 d .
H2A H 0.4278 0.8178 1.0310 0.083 Uiso 1 1 calc R
C3 C 0.5178(4) 0.5957(5) 0.99221(11) 0.0722(8) Uani 1 1 d .
H3A H 0.4874 0.6338 0.9568 0.087 Uiso 1 1 calc R
C4 C 0.5976(4) 0.4301(4) 1.00013(9) 0.0596(6) Uani 1 1 d .
C5 C 0.6468(3) 0.3675(3) 1.05208(9) 0.0489(5) Uani 1 1 d .
H5A H 0.7009 0.2551 1.0571 0.059 Uiso 1 1 calc R
C6 C 0.6123(3) 0.4784(3) 1.09574(9) 0.0430(5) Uani 1 1 d .
C7 C 0.6392(3) 0.4473(3) 1.15671(8) 0.0423(4) Uani 1 1 d .
C8 C 0.5759(3) 0.6285(3) 1.18009(10) 0.0507(5) Uani 1 1 d .
C9 C 0.8514(4) 0.4010(3) 1.17276(9) 0.0533(5) Uani 1 1 d .
C10 C 0.9028(6) 0.2503(6) 1.19606(14) 0.0836(9) Uani 1 1 d .
H10A H 1.045(6) 0.239(5) 1.2042(14) 0.106(12) Uiso 1 1 d .
H10B H 0.814(6) 0.157(5) 1.1994(14) 0.092(12) Uiso 1 1 d .
C11 C 1.0080(5) 0.5331(5) 1.16108(13) 0.0804(9) Uani 1 1 d .
H11A H 1.1397 0.5032 1.1694 0.096 Uiso 1 1 calc R
C12 C 0.4268(6) 0.9076(3) 1.14635(15) 0.0853(10) Uani 1 1 d .
H12A H 0.4269 0.9372 1.1847 0.128 Uiso 1 1 calc R
H12B H 0.2922 0.9112 1.1326 0.128 Uiso 1 1 calc R
H12C H 0.5077 0.9914 1.1266 0.128 Uiso 1 1 calc R

loop_
_atom_site_aniso_label
_atom_site_aniso_U_11
_atom_site_aniso_U_22
_atom_site_aniso_U_33
_atom_site_aniso_U_23
_atom_site_aniso_U_13
_atom_site_aniso_U_12
Cl1 0.0738(5) 0.1469(8) 0.0456(3) -0.0203(4) 0.0000(3) -0.0089(5)
O1 0.0963(14) 0.0674(11) 0.0572(11) -0.0185(9) 0.0040(10) 0.0160(11)
O2 0.0590(9) 0.0493(8) 0.0501(8) 0.0047(7) 0.0053(8) -0.0066(8)
O3 0.0726(14) 0.1027(17) 0.127(2) 0.0175(16) -0.0101(14) -0.0295(14)
N1 0.0577(11) 0.0408(9) 0.0681(12) 0.0023(9) 0.0021(10) 0.0032(9)
C1 0.0387(11) 0.0524(12) 0.0579(13) 0.0088(10) 0.0001(10) -0.0035(10)
C2 0.0564(14) 0.0762(17) 0.0742(17) 0.0292(14) -0.0017(13) 0.0077(14)
C3 0.0504(14) 0.116(2) 0.0505(14) 0.0253(15) -0.0073(12) -0.0002(16)
C4 0.0406(12) 0.0942(19) 0.0439(12) 0.0007(12) -0.0020(10) -0.0098(13)
C5 0.0426(11) 0.0596(13) 0.0446(11) -0.0004(9) 0.0006(10) -0.0036(10)
C6 0.0360(10) 0.0495(11) 0.0435(11) 0.0026(9) -0.0014(9) -0.0054(9)
C7 0.0454(11) 0.0424(10) 0.0390(10) -0.0012(8) 0.0037(9) 0.0009(9)
C8 0.0500(12) 0.0489(11) 0.0531(13) -0.0066(10) 0.0045(10) -0.0029(9)
C9 0.0492(12) 0.0715(14) 0.0392(10) -0.0070(10) -0.0011(10) 0.0091(12)
C10 0.074(2) 0.095(2) 0.081(2) 0.0114(18) -0.0126(17) 0.0274(19)
C11 0.0461(15) 0.119(3) 0.0761(19) -0.0015(18) -0.0091(14) -0.0059(17)
C12 0.097(2) 0.0473(13) 0.112(2) 0.0004(15) -0.0004(19) 0.0117(14)

loop_
_atom_type_symbol
_atom_type_description
_atom_type_scat_dispersion_real
_atom_type_scat_dispersion_imag
_atom_type_scat_source
C C 0.0033 0.0016 'International Tables Vol C Tables 4.2.6.8 and 6.1.1.4'
H H 0.0000 0.0000 'International Tables Vol C Tables 4.2.6.8 and 6.1.1.4'
N N 0.0061 0.0033 'International Tables Vol C Tables 4.2.6.8 and 6.1.1.4'
O O 0.0106 0.0060 'International Tables Vol C Tables 4.2.6.8 and 6.1.1.4'
Cl Cl 0.1484 0.1585 'International Tables Vol C Tables 4.2.6.8 and 6.1.1.4'

loop_
_geom_angle_atom_site_label_1
_geom_angle_atom_site_label_2
_geom_angle_atom_site_label_3
_geom_angle
C7 O2 H2B 109.5
C8 N1 C1 110.93(18)
C8 N1 C12 124.2(2)
C1 N1 C12 124.9(2)
C6 C1 C2 121.0(2)
C6 C1 N1 110.1(2)
C2 C1 N1 128.9(2)
C3 C2 C1 118.1(3)
C3 C2 H2A 120.9
C1 C2 H2A 120.9
C2 C3 C4 120.5(2)
C2 C3 H3A 119.7
C4 C3 H3A 119.7
C3 C4 C5 121.9(2)
C3 C4 Cl1 119.9(2)
C5 C4 Cl1 118.2(2)
C6 C5 C4 117.3(2)
C6 C5 H5A 121.4
C4 C5 H5A 121.4
C5 C6 C1 121.2(2)
C5 C6 C7 130.2(2)
C1 C6 C7 108.56(19)
O2 C7 C9 113.29(18)
O2 C7 C6 107.72(17)
C9 C7 C6 113.62(18)
O2 C7 C8 108.82(17)
C9 C7 C8 111.54(19)
C6 C7 C8 101.07(17)
O1 C8 N1 127.2(2)
O1 C8 C7 123.6(2)
N1 C8 C7 109.04(19)
C10 C9 C11 118.8(3)
C10 C9 C7 123.8(3)
C11 C9 C7 117.4(2)
C9 C10 H10A 115(2)
C9 C10 H10B 122(2)
H10A C10 H10B 123(3)
O3 C11 C9 124.4(3)
O3 C11 H11A 117.8
C9 C11 H11A 117.8
N1 C12 H12A 109.5
N1 C12 H12B 109.5
H12A C12 H12B 109.5
N1 C12 H12C 109.5
H12A C12 H12C 109.5
H12B C12 H12C 109.5

loop_
_geom_bond_atom_site_label_1
_geom_bond_atom_site_label_2
_geom_bond_distance
Cl1 C4 1.745(3)
O1 C8 1.225(3)
O2 C7 1.406(3)
O2 H2B 0.8200
O3 C11 1.193(4)
N1 C8 1.339(3)
N1 C1 1.403(3)
N1 C12 1.455(3)
C1 C6 1.380(3)
C1 C2 1.387(3)
C2 C3 1.372(4)
C2 H2A 0.9300
C3 C4 1.372(4)
C3 H3A 0.9300
C4 C5 1.389(3)
C5 C6 1.371(3)
C5 H5A 0.9300
C6 C7 1.513(3)
C7 C9 1.511(3)
C7 C8 1.540(3)
C9 C10 1.316(4)
C9 C11 1.472(4)
C10 H10A 0.98(4)
C10 H10B 0.92(4)
C11 H11A 0.9300
C12 H12A 0.9600
C12 H12B 0.9600
C12 H12C 0.9600

loop_
_geom_hbond_atom_site_label_D
_geom_hbond_atom_site_label_H
_geom_hbond_atom_site_label_A
_geom_hbond_distance_DH
_geom_hbond_distance_HA
_geom_hbond_distance_DA
_geom_hbond_angle_DHA
_geom_hbond_site_symmetry_A
O2 H2B O1 0.82 1.97 2.698(2) 148.0 3_647

loop_
_geom_torsion_atom_site_label_1
_geom_torsion_atom_site_label_2
_geom_torsion_atom_site_label_3
_geom_torsion_atom_site_label_4
_geom_torsion
C8 N1 C1 C6 1.5(3)
C12 N1 C1 C6 -179.9(2)
C8 N1 C1 C2 -179.1(2)
C12 N1 C1 C2 -0.4(4)
C6 C1 C2 C3 0.0(4)
N1 C1 C2 C3 -179.5(2)
C1 C2 C3 C4 0.4(4)
C2 C3 C4 C5 -0.4(4)
C2 C3 C4 Cl1 -179.1(2)
C3 C4 C5 C6 0.1(4)
Cl1 C4 C5 C6 178.73(17)
C4 C5 C6 C1 0.3(3)
C4 C5 C6 C7 176.6(2)
C2 C1 C6 C5 -0.3(3)
N1 C1 C6 C5 179.2(2)
C2 C1 C6 C7 -177.3(2)
N1 C1 C6 C7 2.2(2)
C5 C6 C7 O2 -67.0(3)
C1 C6 C7 O2 109.64(19)
C5 C6 C7 C9 59.4(3)
C1 C6 C7 C9 -124.0(2)
C5 C6 C7 C8 179.0(2)
C1 C6 C7 C8 -4.4(2)
C1 N1 C8 O1 -179.9(2)
C12 N1 C8 O1 1.5(4)
C1 N1 C8 C7 -4.4(3)
C12 N1 C8 C7 177.0(2)
O2 C7 C8 O1 67.8(3)
C9 C7 C8 O1 -57.9(3)
C6 C7 C8 O1 -179.0(2)
O2 C7 C8 N1 -107.9(2)
C9 C7 C8 N1 126.4(2)
C6 C7 C8 N1 5.3(2)
O2 C7 C9 C10 4.8(3)
C6 C7 C9 C10 -118.6(3)
C8 C7 C9 C10 127.9(3)
O2 C7 C9 C11 -175.6(2)
C6 C7 C9 C11 61.0(3)
C8 C7 C9 C11 -52.4(3)
C10 C9 C11 O3 -177.6(3)
C7 C9 C11 O3 2.8(4)
